data_7130592
loop_
_publ_author_name
'Sen, Nilanjana'
'Gothe, Prachi'
'Sarkar, Pallavi'
'Das, Shubhajit'
'Tothadi, Srinu'
'Pati, Swapan K.'
'Khan, Shabana'

_publ_section_title
;
 Donor free stibenium cation as efficient cyanosilylation catalyst
;
_journal_name_full 'Chemical Communications'
_journal_paper_doi 10.1039/D2CC03158B
_journal_year 2022
_chemical_formula_moiety 'C16 H26 N2 Sb, F6 Sb'
_chemical_formula_sum 'C16 H26 F6 N2 Sb2'
_chemical_formula_weight 603.89
_space_group_crystal_system monoclinic
_space_group_IT_number 14
_space_group_name_Hall '-P 2yn'
_space_group_name_H-M_alt 'P 1 21/n 1'
_atom_sites_solution_hydrogens geom
_audit_creation_date 2022-07-13
_audit_creation_method
;
Olex2 1.2
(compiled 2018.05.29 svn.r3508 for OlexSys, GUI svn.r5506)
;
_audit_update_record
;
2022-08-01 deposited with the CCDC.	2022-08-17 downloaded from the CCDC.
;
_cell_angle_alpha 90
_cell_angle_beta 92.702(3)
_cell_angle_gamma 90
_cell_formula_units_Z 4
_cell_length_a 11.2599(14)
_cell_length_b 11.4547(15)
_cell_length_c 16.001(2)
_cell_measurement_reflns_used 9424
_cell_measurement_temperature 150(2)
_cell_measurement_theta_max 28.37
_cell_measurement_theta_min 2.55
_cell_volume 2061.5(5)
_computing_cell_refinement 'Bruker SAINT'
_computing_data_collection 'Bruker APEX2'
_computing_data_reduction 'Bruker SAINT'
_computing_molecular_graphics 'Olex2 (Dolomanov et al., 2009)'
_computing_publication_material 'Olex2 (Dolomanov et al., 2009)'
_computing_structure_refinement 'ShelXL (Sheldrick, 2015)'
_computing_structure_solution 'SHELXS-97 (Sheldrick 2008)'
_diffrn_ambient_temperature 150
_diffrn_measured_fraction_theta_full 0.997
_diffrn_measured_fraction_theta_max 0.997
_diffrn_measurement_device_type 'Bruker APEX-II CCD'
_diffrn_measurement_method '\f and \w scans'
_diffrn_radiation_type MoK\a
_diffrn_radiation_wavelength 0.71073
_diffrn_reflns_av_R_equivalents 0.0286
_diffrn_reflns_av_unetI/netI 0.0094
_diffrn_reflns_Laue_measured_fraction_full 0.997
_diffrn_reflns_Laue_measured_fraction_max 0.997
_diffrn_reflns_limit_h_max 13
_diffrn_reflns_limit_h_min -13
_diffrn_reflns_limit_k_max 13
_diffrn_reflns_limit_k_min -13
_diffrn_reflns_limit_l_max 19
_diffrn_reflns_limit_l_min -19
_diffrn_reflns_number 75452
_diffrn_reflns_point_group_measured_fraction_full 0.997
_diffrn_reflns_point_group_measured_fraction_max 0.997
_diffrn_reflns_theta_full 24.990
_diffrn_reflns_theta_max 24.990
_diffrn_reflns_theta_min 2.263
_diffrn_standards_number 0
_exptl_absorpt_coefficient_mu 2.675
_exptl_absorpt_correction_T_max 0.7457
_exptl_absorpt_correction_T_min 0.5230
_exptl_absorpt_correction_type multi-scan
_exptl_absorpt_process_details
'SADABS-2016/2 (Bruker,2016/2) was used for absorption correction. wR2(int) was 0.1198 before and 0.0528 after correction. The Ratio of minimum to maximum transmission is 0.7014. The \l/2 correction factor is Not present.'
_exptl_crystal_colour red
_exptl_crystal_colour_primary red
_exptl_crystal_density_diffrn 1.946
_exptl_crystal_description needle
_exptl_crystal_F_000 1168
_exptl_crystal_size_max 0.19
_exptl_crystal_size_mid 0.14
_exptl_crystal_size_min 0.08
_refine_diff_density_max 0.559
_refine_diff_density_min -0.535
_refine_diff_density_rms 0.055
_refine_ls_extinction_coef 0.00324(13)
_refine_ls_extinction_expression Fc^*^=kFc[1+0.001xFc^2^\l^3^/sin(2\q)]^-1/4^
_refine_ls_extinction_method 'SHELXL-2018/3 (Sheldrick 2018)'
_refine_ls_goodness_of_fit_ref 1.109
_refine_ls_hydrogen_treatment constr
_refine_ls_matrix_type full
_refine_ls_number_parameters 242
_refine_ls_number_reflns 3619
_refine_ls_number_restraints 0
_refine_ls_restrained_S_all 1.109
_refine_ls_R_factor_all 0.0160
_refine_ls_R_factor_gt 0.0144
_refine_ls_shift/su_max 0.001
_refine_ls_shift/su_mean 0.000
_refine_ls_structure_factor_coef Fsqd
_refine_ls_weighting_details 'w=1/[\s^2^(Fo^2^)+(0.0132P)^2^+2.1223P] where P=(Fo^2^+2Fc^2^)/3'
_refine_ls_weighting_scheme calc
_refine_ls_wR_factor_gt 0.0345
_refine_ls_wR_factor_ref 0.0355
_reflns_Friedel_coverage 0.000
_reflns_number_gt 3425
_reflns_number_total 3619
_reflns_threshold_expression 'I > 2\s(I)'
_cod_data_source_file d2cc03158b2.cif
_cod_data_source_block mo_ns_sb_sbf6_2nd_0m_a
_cod_database_code 7130592
_shelx_shelxl_version_number 2018/3
_shelx_space_group_comment
;
The symmetry employed for this shelxl refinement is uniquely defined
by the following loop, which should always be used as a source of
symmetry information in preference to the above space-group names.
They are only intended as comments.
;
_shelx_estimated_absorpt_t_max 0.814
_shelx_estimated_absorpt_t_min 0.630
_olex2_refinement_description
;
1. Fixed Uiso
 At 1.2 times of:
  All C(H) groups, All C(H,H) groups
 At 1.5 times of:
  All C(H,H,H) groups
2.a Secondary CH2 refined with riding coordinates:
 C7(H7A,H7B), C12(H12A,H12B)
2.b Aromatic/amide H refined with riding coordinates:
 C5(H5), C2(H2), C4(H4), C3(H3)
2.c Idealised Me refined as rotating group:
 C10(H10A,H10B,H10C), C16(H16A,H16B,H16C), C14(H14A,H14B,H14C), C9(H9A,H9B,
 H9C), C11(H11A,H11B,H11C), C15(H15A,H15B,H15C)
;
_olex2_submission_special_instructions 'No special instructions were received'

loop_
_space_group_symop_operation_xyz
'x, y, z'
'-x+1/2, y+1/2, -z+1/2'
'-x, -y, -z'
'x-1/2, -y-1/2, z-1/2'

loop_
_atom_site_label
_atom_site_type_symbol
_atom_site_fract_x
_atom_site_fract_y
_atom_site_fract_z
_atom_site_U_iso_or_equiv
_atom_site_adp_type
_atom_site_occupancy
_atom_site_site_symmetry_order
_atom_site_calc_flag
_atom_site_refinement_flags_posn
_atom_site_refinement_flags_adp
_atom_site_refinement_flags_occupancy
_atom_site_disorder_assembly
_atom_site_disorder_group
Sb1 Sb 0.74259(2) 0.45040(2) 0.45390(2) 0.02141(6) Uani 1 1 d . . . . .
Sb2 Sb 0.95382(2) 0.76485(2) 0.34594(2) 0.02314(6) Uani 1 1 d . . . . .
F4 F 1.04378(11) 0.73165(12) 0.25350(8) 0.0343(3) Uani 1 1 d . . . . .
F2 F 1.07240(12) 0.69695(12) 0.41651(8) 0.0368(3) Uani 1 1 d . . . . .
F5 F 0.83558(11) 0.82893(12) 0.27259(8) 0.0338(3) Uani 1 1 d . . . . .
F6 F 0.87835(13) 0.61992(13) 0.33579(11) 0.0510(4) Uani 1 1 d . . . . .
N1 N 0.67699(13) 0.52167(14) 0.55532(10) 0.0171(3) Uani 1 1 d . . . . .
N2 N 0.62994(14) 0.32350(14) 0.48194(10) 0.0177(3) Uani 1 1 d . . . . .
F3 F 1.02609(14) 0.91054(12) 0.35632(9) 0.0457(4) Uani 1 1 d . . . . .
F1 F 0.86189(15) 0.79766(17) 0.43731(9) 0.0605(5) Uani 1 1 d . . . . .
C1 C 0.59022(16) 0.45511(16) 0.59102(12) 0.0163(4) Uani 1 1 d . . . . .
C6 C 0.56531(16) 0.34659(16) 0.55127(11) 0.0164(4) Uani 1 1 d . . . . .
C8 C 0.69633(18) 0.11949(18) 0.43854(13) 0.0230(4) Uani 1 1 d . . . . .
C7 C 0.60764(18) 0.22085(17) 0.42751(12) 0.0213(4) Uani 1 1 d . . . . .
H7A H 0.607257 0.247126 0.368554 0.026 Uiso 1 1 calc R . . . .
H7B H 0.527162 0.190719 0.437596 0.026 Uiso 1 1 calc R . . . .
C13 C 0.82166(17) 0.64076(18) 0.64982(13) 0.0229(4) Uani 1 1 d . . . . .
C5 C 0.47747(17) 0.27374(17) 0.58242(12) 0.0197(4) Uani 1 1 d . . . . .
H5 H 0.460546 0.200646 0.556453 0.024 Uiso 1 1 calc R . . . .
C2 C 0.52622(17) 0.48852(18) 0.66012(12) 0.0197(4) Uani 1 1 d . . . . .
H2 H 0.542440 0.561080 0.687042 0.024 Uiso 1 1 calc R . . . .
C12 C 0.71270(17) 0.63809(16) 0.58771(12) 0.0195(4) Uani 1 1 d . . . . .
H12A H 0.644333 0.672627 0.615565 0.023 Uiso 1 1 calc R . . . .
H12B H 0.729612 0.688660 0.539528 0.023 Uiso 1 1 calc R . . . .
C4 C 0.41594(17) 0.30787(18) 0.65037(12) 0.0216(4) Uani 1 1 d . . . . .
H4 H 0.356899 0.257995 0.671395 0.026 Uiso 1 1 calc R . . . .
C3 C 0.43964(17) 0.41573(19) 0.68887(12) 0.0228(4) Uani 1 1 d . . . . .
H3 H 0.395611 0.438946 0.735275 0.027 Uiso 1 1 calc R . . . .
C10 C 0.81980(19) 0.1568(2) 0.41333(15) 0.0307(5) Uani 1 1 d . . . . .
H10A H 0.814493 0.188694 0.356454 0.046 Uiso 1 1 calc GR . . . .
H10B H 0.872961 0.088969 0.415114 0.046 Uiso 1 1 calc GR . . . .
H10C H 0.851205 0.216521 0.452224 0.046 Uiso 1 1 calc GR . . . .
C16 C 0.93356(18) 0.6051(2) 0.60634(14) 0.0298(5) Uani 1 1 d . . . . .
H16A H 0.926382 0.523606 0.588075 0.045 Uiso 1 1 calc GR . . . .
H16B H 1.002780 0.613269 0.645373 0.045 Uiso 1 1 calc GR . . . .
H16C H 0.943499 0.655359 0.557624 0.045 Uiso 1 1 calc GR . . . .
C14 C 0.8058(2) 0.5617(2) 0.72527(14) 0.0372(6) Uani 1 1 d . . . . .
H14A H 0.735972 0.586984 0.754855 0.056 Uiso 1 1 calc GR . . . .
H14B H 0.876616 0.566427 0.763102 0.056 Uiso 1 1 calc GR . . . .
H14C H 0.794470 0.480943 0.706304 0.056 Uiso 1 1 calc GR . . . .
C9 C 0.7028(2) 0.0745(2) 0.52824(15) 0.0350(5) Uani 1 1 d . . . . .
H9A H 0.726637 0.138234 0.566307 0.052 Uiso 1 1 calc GR . . . .
H9B H 0.761270 0.011282 0.533532 0.052 Uiso 1 1 calc GR . . . .
H9C H 0.624582 0.045123 0.542580 0.052 Uiso 1 1 calc GR . . . .
C11 C 0.6504(2) 0.0241(2) 0.37841(17) 0.0378(6) Uani 1 1 d . . . . .
H11A H 0.569350 0.002344 0.391923 0.057 Uiso 1 1 calc GR . . . .
H11B H 0.702240 -0.044502 0.383979 0.057 Uiso 1 1 calc GR . . . .
H11C H 0.650244 0.053222 0.320830 0.057 Uiso 1 1 calc GR . . . .
C15 C 0.8336(2) 0.7685(2) 0.67703(19) 0.0448(7) Uani 1 1 d . . . . .
H15A H 0.844966 0.817608 0.627890 0.067 Uiso 1 1 calc GR . . . .
H15B H 0.902237 0.776883 0.716579 0.067 Uiso 1 1 calc GR . . . .
H15C H 0.761323 0.792823 0.704055 0.067 Uiso 1 1 calc GR . . . .

loop_
_atom_site_aniso_label
_atom_site_aniso_U_11
_atom_site_aniso_U_22
_atom_site_aniso_U_33
_atom_site_aniso_U_23
_atom_site_aniso_U_13
_atom_site_aniso_U_12
Sb1 0.02031(8) 0.02195(8) 0.02275(8) 0.00238(5) 0.00922(5) -0.00143(5)
Sb2 0.02109(8) 0.02711(9) 0.02158(8) 0.00710(5) 0.00480(5) 0.00090(5)
F4 0.0294(7) 0.0471(8) 0.0269(7) -0.0002(6) 0.0073(5) 0.0078(6)
F2 0.0373(7) 0.0407(8) 0.0316(7) 0.0076(6) -0.0076(6) 0.0050(6)
F5 0.0247(6) 0.0417(8) 0.0348(7) 0.0107(6) 0.0010(5) 0.0083(6)
F6 0.0365(8) 0.0361(8) 0.0796(11) 0.0211(8) -0.0077(7) -0.0147(6)
N1 0.0144(8) 0.0163(8) 0.0209(8) 0.0019(7) 0.0027(6) -0.0007(6)
N2 0.0184(8) 0.0166(8) 0.0182(8) 0.0008(6) 0.0019(6) 0.0000(7)
F3 0.0574(9) 0.0301(7) 0.0484(9) -0.0009(7) -0.0104(7) -0.0057(7)
F1 0.0611(10) 0.0897(13) 0.0330(8) 0.0195(8) 0.0263(7) 0.0295(10)
C1 0.0136(9) 0.0169(9) 0.0182(9) 0.0040(7) -0.0003(7) 0.0011(7)
C6 0.0152(9) 0.0176(9) 0.0165(9) 0.0025(7) 0.0004(7) 0.0026(7)
C8 0.0225(10) 0.0198(10) 0.0270(11) -0.0026(8) 0.0051(8) 0.0015(8)
C7 0.0239(10) 0.0211(10) 0.0189(10) -0.0043(8) -0.0004(8) 0.0002(8)
C13 0.0162(10) 0.0236(11) 0.0288(11) -0.0021(9) -0.0002(8) -0.0012(8)
C5 0.0180(10) 0.0175(10) 0.0234(10) 0.0024(8) -0.0011(8) -0.0032(8)
C2 0.0189(9) 0.0190(10) 0.0213(10) -0.0005(8) 0.0015(8) 0.0010(8)
C12 0.0183(10) 0.0138(9) 0.0264(10) 0.0013(8) 0.0015(8) -0.0015(7)
C4 0.0175(9) 0.0227(10) 0.0248(10) 0.0062(8) 0.0036(8) -0.0029(8)
C3 0.0194(10) 0.0290(11) 0.0205(10) 0.0037(8) 0.0058(8) 0.0022(8)
C10 0.0245(11) 0.0308(12) 0.0375(13) -0.0075(10) 0.0089(9) 0.0002(9)
C16 0.0178(10) 0.0351(13) 0.0366(12) 0.0046(10) 0.0021(9) -0.0001(9)
C14 0.0246(12) 0.0595(17) 0.0273(12) 0.0067(11) -0.0023(9) -0.0042(11)
C9 0.0343(13) 0.0324(13) 0.0388(13) 0.0103(10) 0.0074(10) 0.0107(10)
C11 0.0352(13) 0.0260(12) 0.0526(15) -0.0126(11) 0.0055(11) -0.0004(10)
C15 0.0309(13) 0.0345(14) 0.0678(19) -0.0210(13) -0.0107(12) -0.0033(11)

loop_
_atom_type_symbol
_atom_type_description
_atom_type_scat_dispersion_real
_atom_type_scat_dispersion_imag
_atom_type_scat_source
C C 0.0033 0.0016 'International Tables Vol C Tables 4.2.6.8 and 6.1.1.4'
H H 0.0000 0.0000 'International Tables Vol C Tables 4.2.6.8 and 6.1.1.4'
F F 0.0171 0.0103 'International Tables Vol C Tables 4.2.6.8 and 6.1.1.4'
N N 0.0061 0.0033 'International Tables Vol C Tables 4.2.6.8 and 6.1.1.4'
Sb Sb -0.5866 1.5461 'International Tables Vol C Tables 4.2.6.8 and 6.1.1.4'

loop_
_geom_angle_atom_site_label_1
_geom_angle_atom_site_label_2
_geom_angle_atom_site_label_3
_geom_angle
_geom_angle_site_symmetry_1
_geom_angle_site_symmetry_3
_geom_angle_publ_flag
N1 Sb1 N2 81.43(6) . . ?
F4 Sb2 F2 89.72(6) . . ?
F4 Sb2 F5 88.83(6) . . ?
F2 Sb2 F5 178.09(6) . . ?
F6 Sb2 F4 90.67(7) . . ?
F6 Sb2 F2 89.53(6) . . ?
F6 Sb2 F5 89.24(6) . . ?
F6 Sb2 F1 88.87(8) . . ?
F3 Sb2 F4 90.11(7) . . ?
F3 Sb2 F2 91.28(6) . . ?
F3 Sb2 F5 89.97(6) . . ?
F3 Sb2 F6 178.88(7) . . ?
F3 Sb2 F1 90.34(8) . . ?
F1 Sb2 F4 179.15(7) . . ?
F1 Sb2 F2 90.99(7) . . ?
F1 Sb2 F5 90.45(6) . . ?
C1 N1 Sb1 114.02(12) . . ?
C1 N1 C12 122.52(16) . . ?
C12 N1 Sb1 123.39(12) . . ?
C6 N2 Sb1 113.96(12) . . ?
C6 N2 C7 123.00(16) . . ?
C7 N2 Sb1 122.66(12) . . ?
N1 C1 C6 115.24(17) . . ?
N1 C1 C2 125.07(17) . . ?
C2 C1 C6 119.67(17) . . ?
N2 C6 C1 115.32(16) . . ?
N2 C6 C5 125.34(18) . . ?
C5 C6 C1 119.31(17) . . ?
C10 C8 C7 110.70(17) . . ?
C10 C8 C11 108.58(18) . . ?
C9 C8 C7 111.45(17) . . ?
C9 C8 C10 109.87(18) . . ?
C9 C8 C11 110.52(19) . . ?
C11 C8 C7 105.62(17) . . ?
N2 C7 C8 116.24(16) . . ?
N2 C7 H7A 108.2 . . ?
N2 C7 H7B 108.2 . . ?
C8 C7 H7A 108.2 . . ?
C8 C7 H7B 108.2 . . ?
H7A C7 H7B 107.4 . . ?
C16 C13 C12 110.51(17) . . ?
C16 C13 C14 109.41(18) . . ?
C16 C13 C15 108.83(19) . . ?
C14 C13 C12 112.24(17) . . ?
C14 C13 C15 110.7(2) . . ?
C15 C13 C12 105.01(17) . . ?
C6 C5 H5 119.9 . . ?
C4 C5 C6 120.15(18) . . ?
C4 C5 H5 119.9 . . ?
C1 C2 H2 120.1 . . ?
C3 C2 C1 119.76(19) . . ?
C3 C2 H2 120.1 . . ?
N1 C12 C13 116.00(16) . . ?
N1 C12 H12A 108.3 . . ?
N1 C12 H12B 108.3 . . ?
C13 C12 H12A 108.3 . . ?
C13 C12 H12B 108.3 . . ?
H12A C12 H12B 107.4 . . ?
C5 C4 H4 119.8 . . ?
C5 C4 C3 120.43(18) . . ?
C3 C4 H4 119.8 . . ?
C2 C3 C4 120.66(18) . . ?
C2 C3 H3 119.7 . . ?
C4 C3 H3 119.7 . . ?
C8 C10 H10A 109.5 . . ?
C8 C10 H10B 109.5 . . ?
C8 C10 H10C 109.5 . . ?
H10A C10 H10B 109.5 . . ?
H10A C10 H10C 109.5 . . ?
H10B C10 H10C 109.5 . . ?
C13 C16 H16A 109.5 . . ?
C13 C16 H16B 109.5 . . ?
C13 C16 H16C 109.5 . . ?
H16A C16 H16B 109.5 . . ?
H16A C16 H16C 109.5 . . ?
H16B C16 H16C 109.5 . . ?
C13 C14 H14A 109.5 . . ?
C13 C14 H14B 109.5 . . ?
C13 C14 H14C 109.5 . . ?
H14A C14 H14B 109.5 . . ?
H14A C14 H14C 109.5 . . ?
H14B C14 H14C 109.5 . . ?
C8 C9 H9A 109.5 . . ?
C8 C9 H9B 109.5 . . ?
C8 C9 H9C 109.5 . . ?
H9A C9 H9B 109.5 . . ?
H9A C9 H9C 109.5 . . ?
H9B C9 H9C 109.5 . . ?
C8 C11 H11A 109.5 . . ?
C8 C11 H11B 109.5 . . ?
C8 C11 H11C 109.5 . . ?
H11A C11 H11B 109.5 . . ?
H11A C11 H11C 109.5 . . ?
H11B C11 H11C 109.5 . . ?
C13 C15 H15A 109.5 . . ?
C13 C15 H15B 109.5 . . ?
C13 C15 H15C 109.5 . . ?
H15A C15 H15B 109.5 . . ?
H15A C15 H15C 109.5 . . ?
H15B C15 H15C 109.5 . . ?

loop_
_geom_bond_atom_site_label_1
_geom_bond_atom_site_label_2
_geom_bond_distance
_geom_bond_site_symmetry_2
_geom_bond_publ_flag
Sb1 N1 1.9897(16) . ?
Sb1 N2 1.9942(16) . ?
Sb2 F4 1.8708(13) . ?
Sb2 F2 1.8763(13) . ?
Sb2 F5 1.8819(12) . ?
Sb2 F6 1.8685(14) . ?
Sb2 F3 1.8607(14) . ?
Sb2 F1 1.8689(14) . ?
N1 C1 1.384(2) . ?
N1 C12 1.479(2) . ?
N2 C6 1.381(2) . ?
N2 C7 1.478(2) . ?
C1 C6 1.418(3) . ?
C1 C2 1.401(3) . ?
C6 C5 1.403(3) . ?
C8 C7 1.536(3) . ?
C8 C10 1.527(3) . ?
C8 C9 1.523(3) . ?
C8 C11 1.530(3) . ?
C7 H7A 0.9900 . ?
C7 H7B 0.9900 . ?
C13 C12 1.542(3) . ?
C13 C16 1.524(3) . ?
C13 C14 1.527(3) . ?
C13 C15 1.531(3) . ?
C5 H5 0.9500 . ?
C5 C4 1.373(3) . ?
C2 H2 0.9500 . ?
C2 C3 1.378(3) . ?
C12 H12A 0.9900 . ?
C12 H12B 0.9900 . ?
C4 H4 0.9500 . ?
C4 C3 1.401(3) . ?
C3 H3 0.9500 . ?
C10 H10A 0.9800 . ?
C10 H10B 0.9800 . ?
C10 H10C 0.9800 . ?
C16 H16A 0.9800 . ?
C16 H16B 0.9800 . ?
C16 H16C 0.9800 . ?
C14 H14A 0.9800 . ?
C14 H14B 0.9800 . ?
C14 H14C 0.9800 . ?
C9 H9A 0.9800 . ?
C9 H9B 0.9800 . ?
C9 H9C 0.9800 . ?
C11 H11A 0.9800 . ?
C11 H11B 0.9800 . ?
C11 H11C 0.9800 . ?
C15 H15A 0.9800 . ?
C15 H15B 0.9800 . ?
C15 H15C 0.9800 . ?
